data_4316976
loop_
_publ_author_name
'Sharew Adugna'
'Kseniya Revunova'
'Brandon Djukic'
'Serge I. Gorelsky'
'Hilary A. Jenkins'
'Martin T. Lemaire'

_publ_section_title
;
 Persistent Metal Bis(Hexafluoroacetylacetonato) Complexes Featuring a
 2,2'-Bipyridine Substituted Triarylamminium Radical Cation
;
_journal_name_full 'Inorganic Chemistry'
_journal_page_first 10183
_journal_page_last 10190
_journal_paper_doi 10.1021/ic101471u
_journal_volume 49
_journal_year 2010
_chemical_formula_moiety 'C34 H23 Cu F12 N3 O6'
_chemical_formula_sum 'C34 H23 Cu F12 N3 O6'
_chemical_formula_weight 861.09
_chemical_name_systematic
;

 ?

;
_space_group_IT_number 7
_symmetry_cell_setting monoclinic
_symmetry_space_group_name_Hall 'P -2yc'
_symmetry_space_group_name_H-M 'P 1 c 1'
_atom_sites_solution_hydrogens geom
_atom_sites_solution_primary direct
_atom_sites_solution_secondary difmap
_audit_creation_method SHELXL-97
_cell_angle_alpha 90.00
_cell_angle_beta 104.555(3)
_cell_angle_gamma 90.00
_cell_formula_units_Z 4
_cell_length_a 10.2632(16)
_cell_length_b 30.851(5)
_cell_length_c 11.4269(18)
_cell_measurement_reflns_used 3872
_cell_measurement_temperature 100(2)
_cell_measurement_theta_max 20.80
_cell_measurement_theta_min 2.15
_cell_volume 3502.0(10)
_computing_cell_refinement 'Bruker APEX 2'
_computing_data_collection 'Bruker APEX 2'
_computing_data_reduction 'Bruker APEX 2'
_computing_molecular_graphics 'Bruker SHELXTL'
_computing_publication_material 'Bruker SHELXTL'
_computing_structure_refinement 'SHELXL-97 (Sheldrick, 1997)'
_computing_structure_solution 'SHELXS-97 (Sheldrick, 1990)'
_diffrn_ambient_temperature 100(2)
_diffrn_measured_fraction_theta_full 0.999
_diffrn_measured_fraction_theta_max 0.999
_diffrn_measurement_device_type 'CCD area detector'
_diffrn_measurement_method 'phi and omega scans'
_diffrn_radiation_monochromator graphite
_diffrn_radiation_source 'fine-focus sealed tube'
_diffrn_radiation_type MoK\a
_diffrn_radiation_wavelength 0.71073
_diffrn_reflns_av_R_equivalents 0.0830
_diffrn_reflns_av_sigmaI/netI 0.0819
_diffrn_reflns_limit_h_max 9
_diffrn_reflns_limit_h_min -13
_diffrn_reflns_limit_k_max 38
_diffrn_reflns_limit_k_min -39
_diffrn_reflns_limit_l_max 14
_diffrn_reflns_limit_l_min -13
_diffrn_reflns_number 42083
_diffrn_reflns_theta_full 27.00
_diffrn_reflns_theta_max 27.00
_diffrn_reflns_theta_min 1.84
_exptl_absorpt_coefficient_mu 0.738
_exptl_absorpt_correction_T_max 1.000
_exptl_absorpt_correction_T_min 0.8022
_exptl_absorpt_correction_type numerical
_exptl_absorpt_process_details SADABS
_exptl_crystal_colour orange
_exptl_crystal_density_diffrn 1.633
_exptl_crystal_density_meas ?
_exptl_crystal_density_method 'not measured'
_exptl_crystal_description block
_exptl_crystal_F_000 1732
_exptl_crystal_size_max 0.266
_exptl_crystal_size_mid 0.135
_exptl_crystal_size_min 0.095
_refine_diff_density_max 2.439
_refine_diff_density_min -0.747
_refine_diff_density_rms 0.134
_refine_ls_abs_structure_details 'Flack H D (1983), Acta Cryst. A39, 876-881'
_refine_ls_abs_structure_Flack 0.00(3)
_refine_ls_extinction_coef 0.0038(7)
_refine_ls_extinction_expression Fc^*^=kFc[1+0.001xFc^2^\l^3^/sin(2\q)]^-1/4^
_refine_ls_extinction_method SHELXL
_refine_ls_goodness_of_fit_ref 1.422
_refine_ls_hydrogen_treatment constr
_refine_ls_matrix_type full
_refine_ls_number_parameters 964
_refine_ls_number_reflns 10497
_refine_ls_number_restraints 74
_refine_ls_restrained_S_all 1.420
_refine_ls_R_factor_all 0.1131
_refine_ls_R_factor_gt 0.0848
_refine_ls_shift/su_max 0.003
_refine_ls_shift/su_mean 0.000
_refine_ls_structure_factor_coef Fsqd
_refine_ls_weighting_details 'calc w=1/[\s^2^(Fo^2^)+(0.0929P)^2^+0.0000P] where P=(Fo^2^+2Fc^2^)/3'
_refine_ls_weighting_scheme calc
_refine_ls_wR_factor_gt 0.2111
_refine_ls_wR_factor_ref 0.2239
_reflns_number_gt 7822
_reflns_number_total 10497
_reflns_threshold_expression >2sigma(I)
_cod_data_source_file ic101471u_si_002.cif
_cod_data_source_block p2
_cod_depositor_comments
;
The following automatic conversions were performed:

'_symmetry_cell_setting' value 'Monoclinic' changed to 'monoclinic'
according to the built-in table from CIF Core dictionary named
'cif_core.dic' version 2.4.1 from 2010-06-29.

Automatic conversion script
Id: cif_fix_values 1646 2011-03-28 12:23:43Z adriana 

The following automatic conversions were performed:

'_exptl_crystal_density_meas' value 'not measured' was changed to '?'
- the value is perceived as not measured.

Automatic conversion script
Id: cif_fix_values 3008 2015-01-20 13:52:24Z robertas 
;
_cod_database_code 4316976

loop_
_symmetry_equiv_pos_as_xyz
'x, y, z'
'x, -y, z+1/2'

loop_
_atom_site_label
_atom_site_type_symbol
_atom_site_fract_x
_atom_site_fract_y
_atom_site_fract_z
_atom_site_U_iso_or_equiv
_atom_site_adp_type
_atom_site_occupancy
_atom_site_symmetry_multiplicity
_atom_site_calc_flag
_atom_site_refinement_flags
_atom_site_disorder_assembly
_atom_site_disorder_group
Cu1 Cu 0.14654(10) 0.90366(3) 0.53363(9) 0.0210(3) Uani 1 1 d . . .
Cu2 Cu 0.52062(11) 0.40369(3) 0.64111(10) 0.0251(3) Uani 1 1 d . . .
O1 O 0.2917(6) 0.86877(19) 0.4925(6) 0.0271(15) Uani 1 1 d . A .
O2 O 0.0549(7) 0.89384(19) 0.3222(6) 0.0255(15) Uani 1 1 d U . .
O3 O 0.0255(6) 0.8543(2) 0.5399(6) 0.0269(15) Uani 1 1 d . . .
O4 O 0.2480(7) 0.8826(2) 0.7277(6) 0.0313(16) Uani 1 1 d . A .
O5 O 0.3972(7) 0.35561(19) 0.6521(6) 0.0275(15) Uani 1 1 d . . .
O6 O 0.6705(7) 0.36713(19) 0.6119(6) 0.0286(16) Uani 1 1 d . B .
O7 O 0.6120(7) 0.3845(2) 0.8376(6) 0.0315(17) Uani 1 1 d . B .
O8 O 0.4376(7) 0.3896(2) 0.4313(6) 0.0277(15) Uani 1 1 d . C .
O10 O 0.7173(6) 0.8469(2) 0.2622(7) 0.0341(17) Uani 1 1 d . D .
O11 O 1.1063(8) 0.3443(2) 0.3729(7) 0.047(2) Uani 1 1 d . E .
N1 N 0.0339(7) 0.9452(2) 0.6016(7) 0.0212(17) Uani 1 1 d . . .
N2 N 0.2263(7) 0.9595(2) 0.4943(7) 0.0185(16) Uani 1 1 d . D .
N3 N 0.4776(7) 1.0020(2) 0.3456(7) 0.0230(17) Uani 1 1 d U . .
N5 N 0.4103(8) 0.4474(2) 0.7044(7) 0.0234(18) Uani 1 1 d . . .
N4 N 0.6057(8) 0.4576(2) 0.6007(7) 0.0253(18) Uani 1 1 d . E .
N6 N 0.8582(8) 0.4994(2) 0.4544(7) 0.0279(18) Uani 1 1 d . . .
C28 C 0.3098(12) 0.8233(3) 0.8655(10) 0.039(3) Uani 0.746(9) 1 d P A 1
F1 F 0.3159(10) 0.8522(3) 0.9513(10) 0.046(3) Uiso 0.746(9) 1 d P A 1
F2 F 0.4200(9) 0.7975(3) 0.9026(8) 0.048(2) Uiso 0.746(9) 1 d P A 1
F3 F 0.2005(10) 0.7989(3) 0.8630(8) 0.050(2) Uiso 0.746(9) 1 d P A 1
C28A C 0.3098(12) 0.8233(3) 0.8655(10) 0.039(3) Uani 0.254(9) 1 d P A 2
F1A F 0.152(3) 0.8328(8) 0.888(2) 0.046(3) Uiso 0.254(9) 1 d P A 2
F2A F 0.364(4) 0.8515(10) 0.963(3) 0.048(2) Uiso 0.254(9) 1 d P A 2
F3A F 0.273(3) 0.7836(9) 0.864(3) 0.050(2) Uiso 0.254(9) 1 d P A 2
F4 F 0.5255(6) 0.8260(2) 0.4576(7) 0.0539(18) Uani 1 1 d . . .
F5 F 0.3398(7) 0.8032(2) 0.3511(6) 0.0513(18) Uani 1 1 d . . .
F6 F 0.4422(9) 0.7664(2) 0.5049(7) 0.075(3) Uani 1 1 d . . .
C33 C -0.0478(11) 0.7833(3) 0.5268(11) 0.042(3) Uani 1 1 d . . .
F7 F -0.0568(8) 0.74721(18) 0.4610(6) 0.0554(19) Uani 1 1 d . . .
F8 F -0.1739(8) 0.7913(2) 0.5351(8) 0.072(3) Uani 1 1 d . . .
F9 F 0.0186(10) 0.7740(2) 0.6356(7) 0.080(3) Uani 1 1 d . . .
F10 F -0.0410(9) 0.8692(3) 0.0811(7) 0.074(3) Uani 1 1 d . . .
F11 F 0.0583(9) 0.80753(19) 0.1251(7) 0.067(2) Uani 1 1 d . . .
F12 F 0.1727(10) 0.8665(3) 0.1451(7) 0.077(3) Uani 1 1 d . . .
C128 C 0.6526(11) 0.3294(3) 0.9847(10) 0.032(2) Uani 0.56(3) 1 d P B 1
F13 F 0.753(2) 0.3482(5) 1.0662(13) 0.059(5) Uiso 0.56(3) 1 d P B 1
F14 F 0.6662(16) 0.2862(4) 0.9931(13) 0.037(4) Uiso 0.56(3) 1 d P B 1
F15 F 0.5370(18) 0.3378(6) 1.0110(16) 0.057(5) Uiso 0.56(3) 1 d P B 1
C28' C 0.6526(11) 0.3294(3) 0.9847(10) 0.032(2) Uani 0.44(3) 1 d P B 2
F13' F 0.695(2) 0.3596(6) 1.0739(14) 0.041(6) Uiso 0.44(3) 1 d P B 2
F14' F 0.713(3) 0.2944(7) 1.022(2) 0.058(6) Uiso 0.44(3) 1 d P B 2
F15' F 0.514(2) 0.3248(8) 0.9907(19) 0.052(6) Uiso 0.44(3) 1 d P B 2
F16 F 0.8728(7) 0.27404(19) 0.6700(6) 0.0484(17) Uani 1 1 d . . .
F17 F 0.8988(7) 0.3315(2) 0.5706(8) 0.064(2) Uani 1 1 d . . .
F18 F 0.7301(8) 0.2899(2) 0.5061(7) 0.065(2) Uani 1 1 d . . .
F19 F 0.4037(8) 0.2791(2) 0.7649(6) 0.0520(18) Uani 1 1 d . . .
F20 F 0.3426(8) 0.24497(18) 0.5960(6) 0.057(2) Uani 1 1 d . . .
F21 F 0.2044(6) 0.2879(2) 0.6504(7) 0.0531(18) Uani 1 1 d . . .
C134 C 0.4537(13) 0.3403(4) 0.2781(12) 0.048(3) Uani 0.405(15) 1 d P C 1
F22 F 0.565(2) 0.3611(8) 0.2653(19) 0.064(3) Uiso 0.405(15) 1 d P C 1
F23 F 0.4590(17) 0.3018(4) 0.2508(13) 0.028(4) Uiso 0.405(15) 1 d P C 1
F24 F 0.356(2) 0.3658(6) 0.1949(16) 0.046(2) Uiso 0.405(15) 1 d P C 1
C34' C 0.4537(13) 0.3403(4) 0.2781(12) 0.048(3) Uani 0.595(15) 1 d P C 2
F22' F 0.5849(14) 0.3371(5) 0.2870(13) 0.064(3) Uiso 0.595(15) 1 d P C 2
F23' F 0.3928(14) 0.3023(3) 0.2330(10) 0.042(3) Uiso 0.595(15) 1 d P C 2
F24' F 0.4125(15) 0.3699(4) 0.1962(11) 0.046(2) Uiso 0.595(15) 1 d P C 2
C1 C -0.0493(8) 0.9345(3) 0.6690(9) 0.025(2) Uani 1 1 d . . .
H1A H -0.0684 0.9048 0.6785 0.030 Uiso 1 1 calc R . .
C2 C -0.1088(9) 0.9655(3) 0.7257(9) 0.028(2) Uani 1 1 d . . .
H2A H -0.1705 0.9574 0.7714 0.033 Uiso 1 1 calc R . .
C3 C -0.0763(9) 1.0096(3) 0.7145(9) 0.027(2) Uani 1 1 d . . .
H3A H -0.1133 1.0317 0.7542 0.032 Uiso 1 1 calc R . .
C4 C 0.0110(11) 1.0195(3) 0.6440(11) 0.037(2) Uani 1 1 d U . .
H4A H 0.0352 1.0489 0.6360 0.044 Uiso 1 1 calc R . .
C5 C 0.0629(8) 0.9878(3) 0.5856(8) 0.0178(18) Uani 1 1 d . . .
C6 C 0.1642(8) 0.9953(3) 0.5153(8) 0.0189(19) Uani 1 1 d . . .
C7 C 0.1949(9) 1.0352(3) 0.4748(8) 0.026(2) Uani 1 1 d . D .
H7A H 0.1471 1.0604 0.4880 0.031 Uiso 1 1 calc R . .
C8 C 0.2961(9) 1.0383(3) 0.4144(8) 0.0209(19) Uani 1 1 d . . .
H8A H 0.3163 1.0655 0.3842 0.025 Uiso 1 1 calc R D .
C9 C 0.3684(9) 1.0014(3) 0.3982(8) 0.0185(18) Uani 1 1 d . D .
C10 C 0.3241(9) 0.9601(3) 0.4360(8) 0.0222(19) Uani 1 1 d . . .
H10A H 0.3644 0.9338 0.4195 0.027 Uiso 1 1 calc R D .
C11 C 0.5403(8) 0.9625(3) 0.3225(8) 0.0189(18) Uani 1 1 d U D .
C12 C 0.6718(9) 0.9525(3) 0.3822(8) 0.0237(19) Uani 1 1 d . . .
H12A H 0.7239 0.9722 0.4389 0.028 Uiso 1 1 calc R D .
C13 C 0.7258(8) 0.9140(3) 0.3590(9) 0.022(2) Uani 1 1 d . D .
H13A H 0.8164 0.9079 0.4004 0.027 Uiso 1 1 calc R . .
C14 C 0.6571(10) 0.8838(3) 0.2794(10) 0.033(2) Uani 1 1 d . . .
C15 C 0.5218(10) 0.8935(3) 0.2148(10) 0.034(2) Uani 1 1 d . D .
H15A H 0.4702 0.8733 0.1592 0.041 Uiso 1 1 calc R . .
C16 C 0.4673(9) 0.9334(3) 0.2355(9) 0.026(2) Uani 1 1 d . . .
H16A H 0.3794 0.9410 0.1901 0.031 Uiso 1 1 calc R D .
C17 C 0.6408(12) 0.8134(3) 0.1933(11) 0.047(3) Uani 1 1 d U . .
H17A H 0.6996 0.7887 0.1891 0.071 Uiso 1 1 calc R D .
H17B H 0.5998 0.8239 0.1115 0.071 Uiso 1 1 calc R . .
H17C H 0.5699 0.8042 0.2316 0.071 Uiso 1 1 calc R . .
C18 C 0.5378(12) 1.0419(3) 0.3228(10) 0.019(2) Uiso 0.797(8) 1 d P D 1
C19 C 0.5926(13) 1.0703(4) 0.4143(13) 0.033(3) Uiso 0.797(8) 1 d P D 1
H19A H 0.5947 1.0632 0.4956 0.039 Uiso 0.797(8) 1 calc PR D 1
C20 C 0.6459(12) 1.1101(4) 0.3865(12) 0.029(3) Uiso 0.797(8) 1 d P D 1
H20A H 0.6817 1.1303 0.4491 0.035 Uiso 0.797(8) 1 calc PR D 1
C21 C 0.6459(13) 1.1197(4) 0.2667(12) 0.029(3) Uiso 0.797(8) 1 d P D 1
C22 C 0.5927(12) 1.0902(4) 0.1772(11) 0.026(3) Uiso 0.797(8) 1 d P D 1
H22A H 0.5921 1.0969 0.0959 0.031 Uiso 0.797(8) 1 calc PR D 1
C23 C 0.5399(11) 1.0510(4) 0.2024(11) 0.021(2) Uiso 0.797(8) 1 d P D 1
H23A H 0.5057 1.0307 0.1399 0.026 Uiso 0.797(8) 1 calc PR D 1
O9 O 0.7000(9) 1.1576(3) 0.2306(9) 0.039(2) Uiso 0.797(8) 1 d P D 1
C24 C 0.7456(18) 1.1878(6) 0.3043(15) 0.047(4) Uiso 0.797(8) 1 d P D 1
H24A H 0.7798 1.2112 0.2623 0.071 Uiso 0.797(8) 1 calc PR D 1
H24B H 0.8188 1.1766 0.3697 0.071 Uiso 0.797(8) 1 calc PR D 1
H24C H 0.6735 1.1989 0.3382 0.071 Uiso 0.797(8) 1 calc PR D 1
C18A C 0.559(3) 1.0440(8) 0.362(3) 0.019(2) Uiso 0.203(8) 1 d PG D 2
C19A C 0.626(3) 1.0631(9) 0.471(2) 0.033(3) Uiso 0.203(8) 1 d PG D 2
H19B H 0.6261 1.0493 0.5454 0.039 Uiso 0.203(8) 1 calc PR D 2
C20A C 0.692(3) 1.1024(9) 0.471(2) 0.029(3) Uiso 0.203(8) 1 d PG D 2
H20C H 0.7376 1.1155 0.5450 0.035 Uiso 0.203(8) 1 calc PR D 2
C21A C 0.691(3) 1.1226(8) 0.362(3) 0.026(3) Uiso 0.203(8) 1 d PG D 2
C22A C 0.624(3) 1.1035(10) 0.253(2) 0.029(3) Uiso 0.203(8) 1 d PG D 2
H22C H 0.6238 1.1173 0.1787 0.035 Uiso 0.203(8) 1 calc PR D 2
C23A C 0.558(3) 1.0642(10) 0.253(2) 0.026(11) Uiso 0.203(8) 1 d PG D 2
H23C H 0.5123 1.0511 0.1791 0.032 Uiso 0.203(8) 1 calc PR D 2
O9A O 0.764(4) 1.1609(11) 0.398(3) 0.039(2) Uiso 0.203(8) 1 d P D 2
C24A C 0.765(7) 1.192(2) 0.346(7) 0.047(4) Uiso 0.203(8) 1 d P D 2
H24G H 0.8250 1.2132 0.3981 0.071 Uiso 0.203(8) 1 calc PR D 2
H24H H 0.6739 1.2042 0.3219 0.071 Uiso 0.203(8) 1 calc PR D 2
H24I H 0.7978 1.1866 0.2741 0.071 Uiso 0.203(8) 1 calc PR D 2
C25 C 0.2926(10) 0.8452(3) 0.7406(9) 0.033(2) Uani 1 1 d . . .
C26 C 0.3416(9) 0.8184(3) 0.6593(9) 0.027(2) Uani 1 1 d U A .
H26A H 0.3752 0.7903 0.6838 0.032 Uiso 1 1 calc R . .
C27 C 0.3404(9) 0.8334(3) 0.5440(9) 0.026(2) Uani 1 1 d . . .
C29 C 0.4108(12) 0.8066(4) 0.4666(11) 0.042(3) Uani 1 1 d . A .
C30 C 0.0048(9) 0.8228(3) 0.4708(9) 0.026(2) Uani 1 1 d . . .
C31 C 0.0218(9) 0.8186(3) 0.3546(8) 0.024(2) Uani 1 1 d . . .
H31A H 0.0176 0.7906 0.3192 0.028 Uiso 1 1 calc R . .
C32 C 0.0451(9) 0.8546(3) 0.2880(8) 0.024(2) Uani 1 1 d . . .
C34 C 0.0588(11) 0.8483(3) 0.1602(9) 0.031(2) Uani 1 1 d . . .
C101 C 0.3238(9) 0.4378(3) 0.7744(9) 0.025(2) Uani 1 1 d U . .
H10B H 0.3027 0.4083 0.7843 0.030 Uiso 1 1 calc R . .
C102 C 0.2654(11) 0.4696(3) 0.8317(9) 0.033(2) Uani 1 1 d . . .
H10C H 0.2020 0.4623 0.8764 0.040 Uiso 1 1 calc R . .
C103 C 0.3029(10) 0.5111(3) 0.8210(10) 0.034(3) Uani 1 1 d . . .
H10D H 0.2681 0.5332 0.8626 0.041 Uiso 1 1 calc R . .
C104 C 0.3913(10) 0.5226(3) 0.7509(9) 0.025(2) Uani 1 1 d U . .
H10E H 0.4156 0.5520 0.7426 0.030 Uiso 1 1 calc R . .
C105 C 0.4430(9) 0.4881(3) 0.6924(8) 0.023(2) Uani 1 1 d . . .
C106 C 0.5436(9) 0.4944(2) 0.6240(8) 0.0198(19) Uani 1 1 d U . .
C107 C 0.5809(9) 0.5345(3) 0.5787(9) 0.029(2) Uani 1 1 d . E .
H10F H 0.5343 0.5604 0.5883 0.034 Uiso 1 1 calc R . .
C108 C 0.6809(11) 0.5360(3) 0.5230(9) 0.034(3) Uani 1 1 d . . .
H10G H 0.7050 0.5630 0.4943 0.041 Uiso 1 1 calc R E .
C109 C 0.7515(10) 0.4980(3) 0.5059(8) 0.026(2) Uani 1 1 d . E .
C110 C 0.7022(10) 0.4602(3) 0.5429(9) 0.028(2) Uani 1 1 d . . .
H11A H 0.7408 0.4337 0.5253 0.034 Uiso 1 1 calc R E .
C111 C 0.9223(10) 0.4596(3) 0.4288(9) 0.029(2) Uani 1 1 d . E .
C112 C 1.0532(10) 0.4499(3) 0.4901(9) 0.031(2) Uani 1 1 d . . .
H11B H 1.1022 0.4700 0.5475 0.037 Uiso 1 1 calc R E .
C113 C 1.1160(12) 0.4107(3) 0.4695(10) 0.041(3) Uani 1 1 d . E .
H11C H 1.2063 0.4040 0.5105 0.050 Uiso 1 1 calc R . .
C115 C 0.9065(11) 0.3931(3) 0.3240(10) 0.038(3) Uani 1 1 d . E .
H11E H 0.8548 0.3740 0.2650 0.046 Uiso 1 1 calc R . .
C114 C 1.0345(11) 0.3817(3) 0.3829(10) 0.032(2) Uani 1 1 d . . .
C186 C 0.8512(11) 0.4310(4) 0.3473(9) 0.039(3) Uani 1 1 d . . .
H18A H 0.7611 0.4377 0.3058 0.046 Uiso 1 1 calc R E .
C117 C 1.0272(13) 0.3106(4) 0.2959(11) 0.048(3) Uani 1 1 d U . .
H11F H 1.0849 0.2856 0.2920 0.072 Uiso 1 1 calc R E .
H11G H 0.9907 0.3222 0.2144 0.072 Uiso 1 1 calc R . .
H11H H 0.9529 0.3015 0.3300 0.072 Uiso 1 1 calc R . .
C118 C 0.933(3) 0.5412(11) 0.464(3) 0.031(3) Uiso 0.454(14) 1 d P E 1
C119 C 1.005(2) 0.5565(7) 0.575(2) 0.026(5) Uiso 0.454(14) 1 d P E 1
H11I H 1.0094 0.5394 0.6445 0.031 Uiso 0.454(14) 1 calc PR E 1
C120 C 1.071(2) 0.5953(6) 0.587(2) 0.029(5) Uiso 0.454(14) 1 d P E 1
H12B H 1.1116 0.6070 0.6648 0.035 Uiso 0.454(14) 1 calc PR E 1
C121 C 1.077(2) 0.6176(8) 0.480(2) 0.027(5) Uiso 0.454(14) 1 d P E 1
C122 C 1.001(2) 0.6061(8) 0.368(2) 0.024(3) Uiso 0.454(14) 1 d P E 1
H12C H 0.9926 0.6241 0.2988 0.029 Uiso 0.454(14) 1 calc PR E 1
C123 C 0.936(2) 0.5649(7) 0.362(2) 0.029(5) Uiso 0.454(14) 1 d P E 1
H12D H 0.8929 0.5533 0.2852 0.034 Uiso 0.454(14) 1 calc PR E 1
O12 O 1.1547(16) 0.6567(5) 0.5041(14) 0.037(4) Uiso 0.454(14) 1 d P E 1
C124 C 1.178(3) 0.6780(11) 0.435(3) 0.039(4) Uiso 0.454(14) 1 d P E 1
H12E H 1.2336 0.7023 0.4752 0.059 Uiso 0.454(14) 1 calc PR E 1
H12F H 1.0944 0.6892 0.3828 0.059 Uiso 0.454(14) 1 calc PR E 1
H12G H 1.2276 0.6617 0.3869 0.059 Uiso 0.454(14) 1 calc PR E 1
C18' C 0.927(3) 0.5378(9) 0.436(2) 0.031(3) Uiso 0.546(14) 1 d P E 2
C19' C 0.984(2) 0.5640(7) 0.521(2) 0.033(5) Uiso 0.546(14) 1 d P E 2
H19C H 0.9830 0.5578 0.6025 0.040 Uiso 0.546(14) 1 calc PR E 2
C20' C 1.050(2) 0.6018(8) 0.496(2) 0.042(5) Uiso 0.546(14) 1 d P E 2
H20B H 1.1013 0.6194 0.5587 0.050 Uiso 0.546(14) 1 calc PR E 2
C21' C 1.039(2) 0.6115(7) 0.385(2) 0.024(3) Uiso 0.546(14) 1 d P E 2
C22' C 0.970(2) 0.5872(7) 0.282(2) 0.045(6) Uiso 0.546(14) 1 d P E 2
H22B H 0.9638 0.5957 0.2010 0.054 Uiso 0.546(14) 1 calc PR E 2
C23' C 0.912(2) 0.5481(7) 0.315(2) 0.037(5) Uiso 0.546(14) 1 d P E 2
H23B H 0.8628 0.5292 0.2541 0.044 Uiso 0.546(14) 1 calc PR E 2
O12' O 1.0892(15) 0.6507(5) 0.3422(13) 0.049(4) Uiso 0.546(14) 1 d P E 2
C24' C 1.168(3) 0.6812(8) 0.399(2) 0.039(4) Uiso 0.546(14) 1 d P E 2
H24D H 1.1791 0.7034 0.3409 0.059 Uiso 0.546(14) 1 calc PR E 2
H24E H 1.2557 0.6689 0.4388 0.059 Uiso 0.546(14) 1 calc PR E 2
H24F H 1.1275 0.6944 0.4597 0.059 Uiso 0.546(14) 1 calc PR E 2
C125 C 0.6601(10) 0.3477(3) 0.8583(9) 0.029(2) Uani 1 1 d . . .
C126 C 0.7179(10) 0.3221(3) 0.7871(9) 0.029(2) Uani 1 1 d U B .
H12H H 0.7531 0.2946 0.8172 0.035 Uiso 1 1 calc R . .
C127 C 0.7270(9) 0.3346(2) 0.6729(9) 0.024(2) Uani 1 1 d . . .
C129 C 0.8084(10) 0.3070(3) 0.6049(11) 0.034(2) Uani 1 1 d . B .
C130 C 0.3828(10) 0.3209(3) 0.5839(9) 0.026(2) Uani 1 1 d . . .
C131 C 0.4090(10) 0.3158(3) 0.4765(9) 0.029(2) Uani 1 1 d . C .
H13B H 0.4141 0.2873 0.4465 0.035 Uiso 1 1 calc R . .
C132 C 0.4296(11) 0.3517(3) 0.4051(10) 0.036(2) Uani 1 1 d . . .
C133 C 0.3350(10) 0.2828(3) 0.6466(9) 0.031(2) Uani 1 1 d . . .

loop_
_atom_site_aniso_label
_atom_site_aniso_U_11
_atom_site_aniso_U_22
_atom_site_aniso_U_33
_atom_site_aniso_U_23
_atom_site_aniso_U_13
_atom_site_aniso_U_12
Cu1 0.0176(6) 0.0159(6) 0.0321(8) -0.0003(5) 0.0111(5) -0.0010(4)
Cu2 0.0330(8) 0.0107(6) 0.0338(8) 0.0011(5) 0.0124(6) 0.0027(5)
O1 0.017(3) 0.019(3) 0.046(4) 0.001(3) 0.010(3) -0.001(3)
O2 0.027(3) 0.018(3) 0.030(4) -0.006(3) 0.003(3) -0.005(2)
O3 0.026(4) 0.025(3) 0.030(4) -0.006(3) 0.006(3) 0.000(3)
O4 0.032(4) 0.030(4) 0.032(4) -0.001(3) 0.008(3) -0.008(3)
O5 0.035(4) 0.011(3) 0.039(4) 0.001(3) 0.014(3) 0.000(3)
O6 0.036(4) 0.013(3) 0.036(4) 0.007(3) 0.007(3) 0.005(3)
O7 0.045(4) 0.020(3) 0.027(4) -0.001(3) 0.003(3) 0.012(3)
O8 0.033(4) 0.027(4) 0.025(4) 0.001(3) 0.010(3) 0.007(3)
O10 0.023(3) 0.023(3) 0.057(5) -0.009(3) 0.010(3) -0.001(3)
O11 0.052(5) 0.038(4) 0.049(5) -0.023(4) 0.011(4) 0.010(4)
N1 0.018(4) 0.028(4) 0.016(4) 0.004(3) 0.001(3) 0.004(3)
N2 0.016(4) 0.015(4) 0.026(4) 0.000(3) 0.008(3) 0.002(3)
N3 0.022(4) 0.018(3) 0.036(4) 0.002(3) 0.020(3) -0.003(3)
N5 0.030(4) 0.011(4) 0.032(5) 0.006(3) 0.014(4) 0.004(3)
N4 0.040(5) 0.017(4) 0.022(4) 0.002(3) 0.013(4) 0.004(3)
N6 0.030(4) 0.030(4) 0.027(5) 0.003(3) 0.013(4) -0.001(3)
C28 0.049(7) 0.025(5) 0.041(7) 0.004(5) 0.006(5) -0.007(5)
C28A 0.049(7) 0.025(5) 0.041(7) 0.004(5) 0.006(5) -0.007(5)
F4 0.035(4) 0.064(4) 0.073(5) -0.009(4) 0.033(4) -0.005(3)
F5 0.040(4) 0.064(4) 0.049(4) -0.018(3) 0.008(3) 0.011(3)
F6 0.134(8) 0.033(4) 0.075(5) 0.007(4) 0.059(5) 0.039(4)
C33 0.043(6) 0.028(5) 0.050(8) -0.012(5) 0.004(6) -0.025(5)
F7 0.084(5) 0.025(3) 0.072(5) -0.015(3) 0.047(4) -0.022(3)
F8 0.072(5) 0.050(4) 0.121(7) -0.018(4) 0.076(5) -0.021(4)
F9 0.134(8) 0.049(4) 0.047(5) 0.031(4) 0.003(5) -0.030(5)
F10 0.106(7) 0.067(5) 0.035(4) -0.004(4) -0.007(4) 0.013(5)
F11 0.128(7) 0.020(3) 0.065(5) -0.010(3) 0.047(5) 0.000(4)
F12 0.118(7) 0.074(5) 0.060(5) -0.013(4) 0.058(5) -0.036(5)
C128 0.038(6) 0.020(5) 0.034(6) -0.005(4) 0.000(5) 0.014(4)
C28' 0.038(6) 0.020(5) 0.034(6) -0.005(4) 0.000(5) 0.014(4)
F16 0.054(4) 0.040(4) 0.054(4) 0.017(3) 0.020(3) 0.034(3)
F17 0.064(5) 0.033(4) 0.112(7) 0.018(4) 0.056(5) 0.020(3)
F18 0.068(5) 0.069(5) 0.055(5) -0.022(4) 0.011(4) 0.014(4)
F19 0.077(5) 0.036(3) 0.035(4) 0.008(3) -0.001(4) -0.025(3)
F20 0.111(6) 0.018(3) 0.054(4) -0.008(3) 0.046(4) -0.014(3)
F21 0.039(4) 0.056(4) 0.071(5) 0.018(4) 0.027(4) 0.000(3)
C134 0.059(8) 0.028(6) 0.053(8) 0.001(5) 0.008(6) 0.008(5)
C34' 0.059(8) 0.028(6) 0.053(8) 0.001(5) 0.008(6) 0.008(5)
C1 0.009(4) 0.027(5) 0.038(6) -0.006(4) 0.004(4) -0.002(3)
C2 0.023(5) 0.027(5) 0.035(6) -0.001(4) 0.010(4) -0.004(4)
C3 0.023(5) 0.026(5) 0.036(6) 0.001(4) 0.014(4) 0.007(4)
C4 0.038(5) 0.024(4) 0.054(6) -0.013(5) 0.021(5) -0.008(4)
C5 0.007(4) 0.021(4) 0.025(5) -0.005(4) 0.004(3) 0.001(3)
C6 0.011(4) 0.023(4) 0.021(5) -0.001(4) 0.001(4) -0.005(3)
C7 0.025(5) 0.029(5) 0.024(5) -0.005(4) 0.009(4) 0.009(4)
C8 0.021(5) 0.013(4) 0.030(5) -0.004(4) 0.010(4) -0.008(3)
C9 0.021(4) 0.019(4) 0.015(5) 0.002(3) 0.003(4) 0.002(3)
C10 0.020(4) 0.020(4) 0.029(5) 0.000(4) 0.011(4) 0.007(4)
C11 0.021(4) 0.020(4) 0.021(4) 0.003(3) 0.016(4) -0.003(3)
C12 0.017(4) 0.034(5) 0.019(5) 0.003(4) 0.001(4) -0.008(4)
C13 0.010(4) 0.023(5) 0.032(5) 0.009(4) 0.001(4) -0.003(3)
C14 0.019(5) 0.042(6) 0.036(6) -0.008(5) 0.004(5) 0.006(4)
C15 0.020(5) 0.045(6) 0.038(6) -0.002(5) 0.008(4) 0.005(4)
C16 0.016(4) 0.030(5) 0.029(5) -0.001(4) 0.003(4) 0.003(4)
C17 0.058(6) 0.038(5) 0.050(6) -0.008(5) 0.020(5) 0.020(5)
C25 0.034(6) 0.025(5) 0.033(6) -0.007(4) -0.002(5) -0.003(4)
C26 0.025(4) 0.016(4) 0.033(5) 0.000(4) -0.003(4) 0.015(3)
C27 0.021(5) 0.023(5) 0.032(6) -0.005(4) 0.002(4) 0.000(4)
C29 0.046(7) 0.039(6) 0.042(7) 0.003(5) 0.015(6) 0.026(5)
C30 0.019(5) 0.033(5) 0.033(6) 0.006(4) 0.019(4) -0.004(4)
C31 0.017(4) 0.023(4) 0.027(5) -0.009(4) -0.002(4) 0.009(4)
C32 0.023(5) 0.021(5) 0.024(5) 0.000(4) -0.003(4) 0.011(4)
C34 0.054(7) 0.016(4) 0.020(5) -0.005(4) 0.005(5) 0.009(4)
C101 0.032(5) 0.016(4) 0.028(5) 0.001(4) 0.012(4) -0.004(4)
C102 0.042(6) 0.027(5) 0.036(6) 0.002(4) 0.019(5) -0.004(4)
C103 0.030(6) 0.033(6) 0.035(6) -0.020(5) -0.003(5) 0.000(4)
C104 0.032(5) 0.011(4) 0.032(5) -0.005(4) 0.007(4) 0.004(4)
C105 0.031(5) 0.013(4) 0.027(5) 0.001(4) 0.011(4) -0.001(4)
C106 0.030(4) 0.009(3) 0.023(4) -0.004(3) 0.009(3) 0.005(3)
C107 0.027(5) 0.012(4) 0.045(6) 0.002(4) 0.004(5) 0.002(4)
C108 0.050(7) 0.023(5) 0.034(6) 0.005(4) 0.016(5) 0.010(5)
C109 0.037(5) 0.022(5) 0.019(5) 0.008(4) 0.005(4) 0.000(4)
C110 0.029(5) 0.014(4) 0.040(6) 0.005(4) 0.008(5) 0.000(4)
C111 0.032(5) 0.033(5) 0.020(5) -0.002(4) 0.002(4) -0.003(4)
C112 0.032(5) 0.026(5) 0.036(6) 0.001(4) 0.014(5) -0.006(4)
C113 0.053(7) 0.045(6) 0.031(6) -0.011(5) 0.019(6) 0.008(5)
C115 0.044(7) 0.039(6) 0.032(6) -0.020(5) 0.011(5) -0.004(5)
C114 0.048(7) 0.021(5) 0.034(6) -0.005(4) 0.022(5) -0.005(4)
C186 0.034(6) 0.050(7) 0.024(6) -0.010(5) -0.008(5) -0.002(5)
C117 0.055(6) 0.038(5) 0.047(5) -0.016(4) 0.006(5) -0.012(4)
C125 0.029(5) 0.024(5) 0.031(6) 0.004(4) 0.002(4) -0.006(4)
C126 0.043(5) 0.013(4) 0.029(5) 0.006(4) 0.006(4) -0.009(4)
C127 0.028(5) 0.009(4) 0.034(6) -0.001(4) 0.004(4) 0.007(4)
C129 0.034(6) 0.014(4) 0.058(7) -0.002(4) 0.020(5) -0.001(4)
C130 0.035(5) 0.014(4) 0.031(6) -0.008(4) 0.012(4) -0.005(4)
C131 0.040(6) 0.013(4) 0.032(6) 0.003(4) 0.005(5) -0.007(4)
C132 0.036(6) 0.036(6) 0.036(6) 0.004(5) 0.008(5) -0.008(5)
C133 0.040(6) 0.025(5) 0.035(6) -0.009(4) 0.022(5) -0.007(4)

loop_
_atom_type_symbol
_atom_type_description
_atom_type_scat_dispersion_real
_atom_type_scat_dispersion_imag
_atom_type_scat_source
C C 0.0033 0.0016 'International Tables Vol C Tables 4.2.6.8 and 6.1.1.4'
H H 0.0000 0.0000 'International Tables Vol C Tables 4.2.6.8 and 6.1.1.4'
N N 0.0061 0.0033 'International Tables Vol C Tables 4.2.6.8 and 6.1.1.4'
O O 0.0106 0.0060 'International Tables Vol C Tables 4.2.6.8 and 6.1.1.4'
F F 0.0171 0.0103 'International Tables Vol C Tables 4.2.6.8 and 6.1.1.4'
Cu Cu 0.3201 1.2651 'International Tables Vol C Tables 4.2.6.8 and 6.1.1.4'

loop_
_geom_angle_atom_site_label_1
_geom_angle_atom_site_label_2
_geom_angle_atom_site_label_3
_geom_angle
_geom_angle_site_symmetry_1
_geom_angle_site_symmetry_3
_geom_angle_publ_flag
O3 Cu1 O1 96.1(3) . . ?
O3 Cu1 N2 164.7(3) . . ?
O1 Cu1 N2 92.3(3) . . ?
O3 Cu1 N1 92.8(3) . . ?
O1 Cu1 N1 167.3(3) . . ?
N2 Cu1 N1 81.1(3) . . ?
O3 Cu1 O4 83.3(3) . . ?
O1 Cu1 O4 83.7(3) . . ?
N2 Cu1 O4 110.4(3) . . ?
N1 Cu1 O4 88.5(3) . . ?
O3 Cu1 O2 81.2(2) . . ?
O1 Cu1 O2 79.6(3) . . ?
N2 Cu1 O2 87.8(3) . . ?
N1 Cu1 O2 110.8(3) . . ?
O4 Cu1 O2 155.8(2) . . ?
O5 Cu2 N4 166.0(3) . . ?
O5 Cu2 O6 96.9(3) . . ?
N4 Cu2 O6 91.8(3) . . ?
O5 Cu2 N5 93.1(3) . . ?
N4 Cu2 N5 80.9(3) . . ?
O6 Cu2 N5 164.7(3) . . ?
O5 Cu2 O7 81.6(3) . . ?
N4 Cu2 O7 110.5(3) . . ?
O6 Cu2 O7 82.8(3) . . ?
N5 Cu2 O7 87.1(3) . . ?
O5 Cu2 O8 81.6(3) . . ?
N4 Cu2 O8 89.2(3) . . ?
O6 Cu2 O8 79.9(3) . . ?
N5 Cu2 O8 113.2(3) . . ?
O7 Cu2 O8 154.1(2) . . ?
C27 O1 Cu1 125.6(6) . . ?
C32 O2 Cu1 114.5(6) . . ?
C30 O3 Cu1 126.3(6) . . ?
C25 O4 Cu1 116.4(6) . . ?
C130 O5 Cu2 123.7(6) . . ?
C127 O6 Cu2 127.9(6) . . ?
C125 O7 Cu2 118.2(6) . . ?
C132 O8 Cu2 114.5(7) . . ?
C14 O10 C17 119.6(8) . . ?
C114 O11 C117 114.3(9) . . ?
C1 N1 C5 120.5(8) . . ?
C1 N1 Cu1 125.7(6) . . ?
C5 N1 Cu1 113.3(5) . . ?
C6 N2 C10 122.3(7) . . ?
C6 N2 Cu1 115.6(5) . . ?
C10 N2 Cu1 121.6(6) . . ?
C9 N3 C18 121.2(7) . . ?
C9 N3 C11 120.9(6) . . ?
C18 N3 C11 117.7(7) . . ?
C9 N3 C18A 115.3(14) . . ?
C18 N3 C18A 17.2(12) . . ?
C11 N3 C18A 119.3(14) . . ?
C105 N5 C101 119.2(7) . . ?
C105 N5 Cu2 114.9(6) . . ?
C101 N5 Cu2 124.8(6) . . ?
C110 N4 C106 119.6(8) . . ?
C110 N4 Cu2 126.5(6) . . ?
C106 N4 Cu2 113.5(6) . . ?
C109 N6 C18' 124.6(12) . . ?
C109 N6 C111 120.6(8) . . ?
C18' N6 C111 114.2(12) . . ?
C109 N6 C118 116.6(13) . . ?
C18' N6 C118 12.5(18) . . ?
C111 N6 C118 119.7(14) . . ?
F1 C28 F3 106.1(11) . . ?
F1 C28 F2 106.5(10) . . ?
F3 C28 F2 107.7(9) . . ?
F1 C28 C25 111.3(9) . . ?
F3 C28 C25 108.9(9) . . ?
F2 C28 C25 115.9(10) . . ?
F9 C33 F7 107.5(10) . . ?
F9 C33 F8 104.9(11) . . ?
F7 C33 F8 105.2(8) . . ?
F9 C33 C30 115.0(8) . . ?
F7 C33 C30 114.1(9) . . ?
F8 C33 C30 109.2(9) . . ?
F15 C128 F13 109.7(12) . . ?
F15 C128 F14 105.2(12) . . ?
F13 C128 F14 109.5(11) . . ?
F15 C128 C125 113.2(10) . . ?
F13 C128 C125 106.1(10) . . ?
F14 C128 C125 113.3(9) . . ?
F23 C134 F22 109.7(15) . . ?
F23 C134 F24 115.5(14) . . ?
F22 C134 F24 98.1(14) . . ?
F23 C134 C132 118.4(11) . . ?
F22 C134 C132 109.2(12) . . ?
F24 C134 C132 104.0(11) . . ?
N1 C1 C2 121.7(9) . . ?
N1 C1 H1A 119.1 . . ?
C2 C1 H1A 119.1 . . ?
C1 C2 C3 118.8(9) . . ?
C1 C2 H2A 120.6 . . ?
C3 C2 H2A 120.6 . . ?
C4 C3 C2 117.9(9) . . ?
C4 C3 H3A 121.0 . . ?
C2 C3 H3A 121.0 . . ?
C5 C4 C3 121.1(9) . . ?
C5 C4 H4A 119.4 . . ?
C3 C4 H4A 119.4 . . ?
C4 C5 N1 119.8(8) . . ?
C4 C5 C6 124.6(8) . . ?
N1 C5 C6 115.2(7) . . ?
N2 C6 C7 121.4(8) . . ?
N2 C6 C5 113.8(7) . . ?
C7 C6 C5 124.7(8) . . ?
C6 C7 C8 119.3(8) . . ?
C6 C7 H7A 120.4 . . ?
C8 C7 H7A 120.4 . . ?
C7 C8 C9 120.1(8) . . ?
C7 C8 H8A 120.0 . . ?
C9 C8 H8A 120.0 . . ?
C8 C9 N3 123.9(7) . . ?
C8 C9 C10 117.2(8) . . ?
N3 C9 C10 118.9(7) . . ?
N2 C10 C9 119.4(7) . . ?
N2 C10 H10A 120.3 . . ?
C9 C10 H10A 120.3 . . ?
C12 C11 C16 119.0(8) . . ?
C12 C11 N3 121.7(8) . . ?
C16 C11 N3 119.3(8) . . ?
C13 C12 C11 119.5(8) . . ?
C13 C12 H12A 120.3 . . ?
C11 C12 H12A 120.3 . . ?
C12 C13 C14 123.8(9) . . ?
C12 C13 H13A 118.1 . . ?
C14 C13 H13A 118.1 . . ?
O10 C14 C13 120.0(9) . . ?
O10 C14 C15 121.9(9) . . ?
C13 C14 C15 118.1(9) . . ?
C16 C15 C14 118.4(10) . . ?
C16 C15 H15A 120.8 . . ?
C14 C15 H15A 120.8 . . ?
C15 C16 C11 121.1(8) . . ?
C15 C16 H16A 119.4 . . ?
C11 C16 H16A 119.4 . . ?
O10 C17 H17A 109.5 . . ?
O10 C17 H17B 109.5 . . ?
H17A C17 H17B 109.5 . . ?
O10 C17 H17C 109.5 . . ?
H17A C17 H17C 109.5 . . ?
H17B C17 H17C 109.5 . . ?
C19 C18 C23 120.9(10) . . ?
C19 C18 N3 121.6(10) . . ?
C23 C18 N3 117.6(9) . . ?
C18 C19 C20 119.5(12) . . ?
C18 C19 H19A 120.3 . . ?
C20 C19 H19A 120.3 . . ?
C21 C20 C19 119.9(12) . . ?
C21 C20 H20A 120.0 . . ?
C19 C20 H20A 120.0 . . ?
C22 C21 O9 116.5(11) . . ?
C22 C21 C20 119.3(12) . . ?
O9 C21 C20 124.3(12) . . ?
C21 C22 C23 121.7(12) . . ?
C21 C22 H22A 119.1 . . ?
C23 C22 H22A 119.1 . . ?
C22 C23 C18 118.7(11) . . ?
C22 C23 H23A 120.6 . . ?
C18 C23 H23A 120.6 . . ?
C24 O9 C21 121.7(12) . . ?
O9 C24 H24A 109.5 . . ?
O9 C24 H24B 109.5 . . ?
H24A C24 H24B 109.5 . . ?
O9 C24 H24C 109.5 . . ?
H24A C24 H24C 109.5 . . ?
H24B C24 H24C 109.5 . . ?
C19A C18A C23A 120.0 . . ?
C19A C18A N3 127.1(19) . . ?
C23A C18A N3 112.9(19) . . ?
C18A C19A C20A 120.0 . . ?
C18A C19A H19B 120.0 . . ?
C20A C19A H19B 120.0 . . ?
C21A C20A C19A 120.0 . . ?
C21A C20A H20C 120.0 . . ?
C19A C20A H20C 120.0 . . ?
C20A C21A C22A 120.0 . . ?
C20A C21A O9A 103(2) . . ?
C22A C21A O9A 137(2) . . ?
C23A C22A C21A 120.0 . . ?
C23A C22A H22C 120.0 . . ?
C21A C22A H22C 120.0 . . ?
C22A C23A C18A 120.0 . . ?
C22A C23A H23C 120.0 . . ?
C18A C23A H23C 120.0 . . ?
C24A O9A C21A 130(5) . . ?
O9A C24A H24G 109.5 . . ?
O9A C24A H24H 109.5 . . ?
H24G C24A H24H 109.5 . . ?
O9A C24A H24I 109.5 . . ?
H24G C24A H24I 109.5 . . ?
H24H C24A H24I 109.5 . . ?
O4 C25 C26 130.1(10) . . ?
O4 C25 C28 118.1(9) . . ?
C26 C25 C28 111.7(9) . . ?
C27 C26 C25 120.1(8) . . ?
C27 C26 H26A 119.9 . . ?
C25 C26 H26A 119.9 . . ?
O1 C27 C26 128.9(9) . . ?
O1 C27 C29 112.6(9) . . ?
C26 C27 C29 118.5(8) . . ?
F6 C29 F5 106.1(9) . . ?
F6 C29 F4 107.2(9) . . ?
F5 C29 F4 103.3(9) . . ?
F6 C29 C27 115.3(9) . . ?
F5 C29 C27 113.3(8) . . ?
F4 C29 C27 110.8(9) . . ?
O3 C30 C31 129.8(8) . . ?
O3 C30 C33 112.3(8) . . ?
C31 C30 C33 117.9(9) . . ?
C30 C31 C32 121.8(8) . . ?
C30 C31 H31A 119.1 . . ?
C32 C31 H31A 119.1 . . ?
O2 C32 C31 126.9(9) . . ?
O2 C32 C34 113.6(8) . . ?
C31 C32 C34 119.5(8) . . ?
F11 C34 F12 107.1(9) . . ?
F11 C34 F10 107.9(8) . . ?
F12 C34 F10 104.7(9) . . ?
F11 C34 C32 114.8(8) . . ?
F12 C34 C32 111.4(8) . . ?
F10 C34 C32 110.3(8) . . ?
N5 C101 C102 122.7(8) . . ?
N5 C101 H10B 118.7 . . ?
C102 C101 H10B 118.7 . . ?
C103 C102 C101 117.2(9) . . ?
C103 C102 H10C 121.4 . . ?
C101 C102 H10C 121.4 . . ?
C102 C103 C104 122.2(9) . . ?
C102 C103 H10D 118.9 . . ?
C104 C103 H10D 118.9 . . ?
C103 C104 C105 116.7(8) . . ?
C103 C104 H10E 121.7 . . ?
C105 C104 H10E 121.7 . . ?
N5 C105 C104 121.9(8) . . ?
N5 C105 C106 114.6(8) . . ?
C104 C105 C106 123.3(8) . . ?
N4 C106 C107 118.0(8) . . ?
N4 C106 C105 115.1(7) . . ?
C107 C106 C105 126.8(7) . . ?
C108 C107 C106 120.5(9) . . ?
C108 C107 H10F 119.7 . . ?
C106 C107 H10F 119.7 . . ?
C107 C108 C109 121.2(9) . . ?
C107 C108 H10G 119.4 . . ?
C109 C108 H10G 119.4 . . ?
N6 C109 C110 123.6(9) . . ?
N6 C109 C108 121.7(8) . . ?
C110 C109 C108 114.7(9) . . ?
N4 C110 C109 125.5(9) . . ?
N4 C110 H11A 117.2 . . ?
C109 C110 H11A 117.2 . . ?
C186 C111 C112 119.6(9) . . ?
C186 C111 N6 119.6(9) . . ?
C112 C111 N6 120.7(8) . . ?
C111 C112 C113 121.7(10) . . ?
C111 C112 H11B 119.2 . . ?
C113 C112 H11B 119.2 . . ?
C112 C113 C114 115.8(10) . . ?
C112 C113 H11C 122.1 . . ?
C114 C113 H11C 122.1 . . ?
C186 C115 C114 121.7(9) . . ?
C186 C115 H11E 119.2 . . ?
C114 C115 H11E 119.2 . . ?
C115 C114 O11 129.8(9) . . ?
C115 C114 C113 120.0(9) . . ?
O11 C114 C113 110.2(10) . . ?
C111 C186 C115 121.1(10) . . ?
C111 C186 H18A 119.4 . . ?
C115 C186 H18A 119.4 . . ?
O11 C117 H11F 109.5 . . ?
O11 C117 H11G 109.5 . . ?
H11F C117 H11G 109.5 . . ?
O11 C117 H11H 109.5 . . ?
H11F C117 H11H 109.5 . . ?
H11G C117 H11H 109.5 . . ?
C119 C118 C123 118(3) . . ?
C119 C118 N6 121(2) . . ?
C123 C118 N6 121(2) . . ?
C120 C119 C118 122(3) . . ?
C120 C119 H11I 118.8 . . ?
C118 C119 H11I 118.8 . . ?
C119 C120 C121 117(2) . . ?
C119 C120 H12B 121.3 . . ?
C121 C120 H12B 121.3 . . ?
C122 C121 C120 123(2) . . ?
C122 C121 O12 124(2) . . ?
C120 C121 O12 112.6(19) . . ?
C121 C122 C123 115(2) . . ?
C121 C122 H12C 122.5 . . ?
C123 C122 H12C 122.5 . . ?
C118 C123 C122 123(2) . . ?
C118 C123 H12D 118.6 . . ?
C122 C123 H12D 118.6 . . ?
C124 O12 C121 125(2) . . ?
O12 C124 H12E 109.5 . . ?
O12 C124 H12F 109.5 . . ?
H12E C124 H12F 109.5 . . ?
O12 C124 H12G 109.5 . . ?
H12E C124 H12G 109.5 . . ?
H12F C124 H12G 109.5 . . ?
C19' C18' C23' 121(2) . . ?
C19' C18' N6 125(2) . . ?
C23' C18' N6 114(2) . . ?
C18' C19' C20' 121(2) . . ?
C18' C19' H19C 119.5 . . ?
C20' C19' H19C 119.5 . . ?
C21' C20' C19' 118(2) . . ?
C21' C20' H20B 121.0 . . ?
C19' C20' H20B 121.0 . . ?
C20' C21' C22' 127(2) . . ?
C20' C21' O12' 125(2) . . ?
C22' C21' O12' 107.6(18) . . ?
C21' C22' C23' 112(2) . . ?
C21' C22' H22B 124.0 . . ?
C23' C22' H22B 124.0 . . ?
C18' C23' C22' 120(2) . . ?
C18' C23' H23B 119.8 . . ?
C22' C23' H23B 119.8 . . ?
C24' O12' C21' 131.7(18) . . ?
O12' C24' H24D 109.5 . . ?
O12' C24' H24E 109.5 . . ?
H24D C24' H24E 109.5 . . ?
O12' C24' H24F 109.5 . . ?
H24D C24' H24F 109.5 . . ?
H24E C24' H24F 109.5 . . ?
O7 C125 C126 128.8(9) . . ?
O7 C125 C128 113.4(8) . . ?
C126 C125 C128 117.8(8) . . ?
C125 C126 C127 122.6(8) . . ?
C125 C126 H12H 118.7 . . ?
C127 C126 H12H 118.7 . . ?
O6 C127 C126 127.3(8) . . ?
O6 C127 C129 112.9(8) . . ?
C126 C127 C129 119.7(8) . . ?
F18 C129 F17 107.2(10) . . ?
F18 C129 F16 106.3(8) . . ?
F17 C129 F16 108.2(9) . . ?
F18 C129 C127 111.4(8) . . ?
F17 C129 C127 110.0(7) . . ?
F16 C129 C127 113.4(9) . . ?
O5 C130 C131 128.7(8) . . ?
O5 C130 C133 110.7(8) . . ?
C131 C130 C133 120.5(8) . . ?
C130 C131 C132 122.1(9) . . ?
C130 C131 H13B 119.0 . . ?
C132 C131 H13B 119.0 . . ?
O8 C132 C131 128.6(10) . . ?
O8 C132 C134 115.5(9) . . ?
C131 C132 C134 115.8(9) . . ?
F20 C133 F21 106.5(8) . . ?
F20 C133 F19 106.8(8) . . ?
F21 C133 F19 104.2(8) . . ?
F20 C133 C130 114.7(8) . . ?
F21 C133 C130 111.4(8) . . ?
F19 C133 C130 112.6(8) . . ?

loop_
_geom_bond_atom_site_label_1
_geom_bond_atom_site_label_2
_geom_bond_distance
_geom_bond_site_symmetry_2
_geom_bond_publ_flag
Cu1 O3 1.978(6) . ?
Cu1 O1 1.988(6) . ?
Cu1 N2 2.007(7) . ?
Cu1 N1 2.008(7) . ?
Cu1 O4 2.294(7) . ?
Cu1 O2 2.381(7) . ?
Cu2 O5 1.975(6) . ?
Cu2 N4 1.986(8) . ?
Cu2 O6 2.002(7) . ?
Cu2 N5 2.009(7) . ?
Cu2 O7 2.283(7) . ?
Cu2 O8 2.374(7) . ?
O1 C27 1.279(11) . ?
O2 C32 1.268(10) . ?
O3 C30 1.237(11) . ?
O4 C25 1.234(11) . ?
O5 C130 1.311(10) . ?
O6 C127 1.274(10) . ?
O7 C125 1.237(11) . ?
O8 C132 1.204(12) . ?
O10 C14 1.333(11) . ?
O10 C17 1.412(13) . ?
O11 C114 1.389(12) . ?
O11 C117 1.468(12) . ?
N1 C1 1.327(11) . ?
N1 C5 1.372(11) . ?
N2 C6 1.326(11) . ?
N2 C10 1.337(11) . ?
N3 C9 1.398(11) . ?
N3 C18 1.431(12) . ?
N3 C11 1.434(10) . ?
N3 C18A 1.53(2) . ?
N5 C105 1.315(10) . ?
N5 C101 1.368(11) . ?
N4 C110 1.324(13) . ?
N4 C106 1.361(11) . ?
N6 C109 1.369(12) . ?
N6 C18' 1.42(3) . ?
N6 C111 1.457(12) . ?
N6 C118 1.49(3) . ?
C28 F1 1.316(15) . ?
C28 F3 1.344(14) . ?
C28 F2 1.360(14) . ?
C28 C25 1.550(15) . ?
F4 C29 1.347(14) . ?
F5 C29 1.341(13) . ?
F6 C29 1.328(12) . ?
C33 F9 1.291(13) . ?
C33 F7 1.334(11) . ?
C33 F8 1.344(13) . ?
C33 C30 1.534(13) . ?
F10 C34 1.347(12) . ?
F11 C34 1.320(10) . ?
F12 C34 1.346(13) . ?
C128 F15 1.321(19) . ?
C128 F13 1.337(17) . ?
C128 F14 1.341(16) . ?
C128 C125 1.571(14) . ?
F16 C129 1.333(11) . ?
F17 C129 1.330(11) . ?
F18 C129 1.320(13) . ?
F19 C133 1.363(12) . ?
F20 C133 1.314(10) . ?
F21 C133 1.361(12) . ?
C134 F23 1.233(16) . ?
C134 F22 1.35(2) . ?
C134 F24 1.43(2) . ?
C134 C132 1.572(17) . ?
C1 C2 1.381(13) . ?
C1 H1A 0.9500 . ?
C2 C3 1.413(13) . ?
C2 H2A 0.9500 . ?
C3 C4 1.381(14) . ?
C3 H3A 0.9500 . ?
C4 C5 1.365(13) . ?
C4 H4A 0.9500 . ?
C5 C6 1.482(11) . ?
C6 C7 1.382(12) . ?
C7 C8 1.387(12) . ?
C7 H7A 0.9500 . ?
C8 C9 1.395(12) . ?
C8 H8A 0.9500 . ?
C9 C10 1.455(12) . ?
C10 H10A 0.9500 . ?
C11 C12 1.386(12) . ?
C11 C16 1.407(12) . ?
C12 C13 1.363(12) . ?
C12 H12A 0.9500 . ?
C13 C14 1.368(14) . ?
C13 H13A 0.9500 . ?
C14 C15 1.432(14) . ?
C15 C16 1.395(13) . ?
C15 H15A 0.9500 . ?
C16 H16A 0.9500 . ?
C17 H17A 0.9800 . ?
C17 H17B 0.9800 . ?
C17 H17C 0.9800 . ?
C18 C19 1.370(16) . ?
C18 C23 1.409(15) . ?
C19 C20 1.414(17) . ?
C19 H19A 0.9500 . ?
C20 C21 1.401(18) . ?
C20 H20A 0.9500 . ?
C21 C22 1.376(18) . ?
C21 O9 1.400(16) . ?
C22 C23 1.384(15) . ?
C22 H22A 0.9500 . ?
C23 H23A 0.9500 . ?
O9 C24 1.263(17) . ?
C24 H24A 0.9800 . ?
C24 H24B 0.9800 . ?
C24 H24C 0.9800 . ?
C18A C19A 1.3900 . ?
C18A C23A 1.3900 . ?
C19A C20A 1.3900 . ?
C19A H19B 0.9500 . ?
C20A C21A 1.3900 . ?
C20A H20C 0.9500 . ?
C21A C22A 1.3900 . ?
C21A O9A 1.40(4) . ?
C22A C23A 1.3900 . ?
C22A H22C 0.9500 . ?
C23A H23C 0.9500 . ?
O9A C24A 1.14(7) . ?
C24A H24G 0.9800 . ?
C24A H24H 0.9800 . ?
C24A H24I 0.9800 . ?
C25 C26 1.427(14) . ?
C26 C27 1.393(14) . ?
C26 H26A 0.9500 . ?
C27 C29 1.520(14) . ?
C30 C31 1.389(13) . ?
C31 C32 1.399(13) . ?
C31 H31A 0.9500 . ?
C32 C34 1.515(13) . ?
C101 C102 1.396(13) . ?
C101 H10B 0.9500 . ?
C102 C103 1.351(13) . ?
C102 H10C 0.9500 . ?
C103 C104 1.399(14) . ?
C103 H10D 0.9500 . ?
C104 C105 1.429(12) . ?
C104 H10E 0.9500 . ?
C105 C106 1.456(13) . ?
C106 C107 1.431(12) . ?
C107 C108 1.338(15) . ?
C107 H10F 0.9500 . ?
C108 C109 1.416(13) . ?
C108 H10G 0.9500 . ?
C109 C110 1.381(12) . ?
C110 H11A 0.9500 . ?
C111 C186 1.355(13) . ?
C111 C112 1.383(14) . ?
C112 C113 1.419(14) . ?
C112 H11B 0.9500 . ?
C113 C114 1.437(15) . ?
C113 H11C 0.9500 . ?
C115 C186 1.356(14) . ?
C115 C114 1.364(15) . ?
C115 H11E 0.9500 . ?
C186 H18A 0.9500 . ?
C117 H11F 0.9800 . ?
C117 H11G 0.9800 . ?
C117 H11H 0.9800 . ?
C118 C119 1.38(4) . ?
C118 C123 1.38(4) . ?
C119 C120 1.37(3) . ?
C119 H11I 0.9500 . ?
C120 C121 1.42(3) . ?
C120 H12B 0.9500 . ?
C121 C122 1.37(4) . ?
C121 O12 1.43(3) . ?
C122 C123 1.43(3) . ?
C122 H12C 0.9500 . ?
C123 H12D 0.9500 . ?
O12 C124 1.10(3) . ?
C124 H12E 0.9800 . ?
C124 H12F 0.9800 . ?
C124 H12G 0.9800 . ?
C18' C19' 1.29(4) . ?
C18' C23' 1.39(3) . ?
C19' C20' 1.42(3) . ?
C19' H19C 0.9500 . ?
C20' C21' 1.27(3) . ?
C20' H20B 0.9500 . ?
C21' C22' 1.42(3) . ?
C21' O12' 1.45(2) . ?
C22' C23' 1.44(3) . ?
C22' H22B 0.9500 . ?
C23' H23B 0.9500 . ?
O12' C24' 1.30(3) . ?
C24' H24D 0.9800 . ?
C24' H24E 0.9800 . ?
C24' H24F 0.9800 . ?
C125 C126 1.371(14) . ?
C126 C127 1.386(13) . ?
C126 H12H 0.9500 . ?
C127 C129 1.535(13) . ?
C130 C131 1.331(13) . ?
C130 C133 1.519(13) . ?
C131 C132 1.423(13) . ?
C131 H13B 0.9500 . ?

loop_
_geom_torsion_atom_site_label_1
_geom_torsion_atom_site_label_2
_geom_torsion_atom_site_label_3
_geom_torsion_atom_site_label_4
_geom_torsion
_geom_torsion_site_symmetry_1
_geom_torsion_site_symmetry_2
_geom_torsion_site_symmetry_3
_geom_torsion_site_symmetry_4
_geom_torsion_publ_flag
O3 Cu1 O1 C27 -46.3(7) . . . . ?
N2 Cu1 O1 C27 146.5(7) . . . . ?
N1 Cu1 O1 C27 88.2(14) . . . . ?
O4 Cu1 O1 C27 36.3(7) . . . . ?
O2 Cu1 O1 C27 -126.1(7) . . . . ?
O3 Cu1 O2 C32 -42.6(6) . . . . ?
O1 Cu1 O2 C32 55.4(6) . . . . ?
N2 Cu1 O2 C32 148.1(6) . . . . ?
N1 Cu1 O2 C32 -132.3(6) . . . . ?
O4 Cu1 O2 C32 8.3(10) . . . . ?
O1 Cu1 O3 C30 -39.3(8) . . . . ?
N2 Cu1 O3 C30 83.6(13) . . . . ?
N1 Cu1 O3 C30 149.8(8) . . . . ?
O4 Cu1 O3 C30 -122.1(8) . . . . ?
O2 Cu1 O3 C30 39.2(7) . . . . ?
O3 Cu1 O4 C25 59.4(7) . . . . ?
O1 Cu1 O4 C25 -37.6(7) . . . . ?
N2 Cu1 O4 C25 -127.7(7) . . . . ?
N1 Cu1 O4 C25 152.4(7) . . . . ?
O2 Cu1 O4 C25 8.9(11) . . . . ?
N4 Cu2 O5 C130 89.6(14) . . . . ?
O6 Cu2 O5 C130 -38.2(8) . . . . ?
N5 Cu2 O5 C130 153.5(7) . . . . ?
O7 Cu2 O5 C130 -119.9(7) . . . . ?
O8 Cu2 O5 C130 40.4(7) . . . . ?
O5 Cu2 O6 C127 -51.5(8) . . . . ?
N4 Cu2 O6 C127 139.6(8) . . . . ?
N5 Cu2 O6 C127 78.5(13) . . . . ?
O7 Cu2 O6 C127 29.1(7) . . . . ?
O8 Cu2 O6 C127 -131.6(8) . . . . ?
O5 Cu2 O7 C125 62.6(7) . . . . ?
N4 Cu2 O7 C125 -124.7(7) . . . . ?
O6 Cu2 O7 C125 -35.5(7) . . . . ?
N5 Cu2 O7 C125 156.1(7) . . . . ?
O8 Cu2 O7 C125 12.7(11) . . . . ?
O5 Cu2 O8 C132 -43.1(7) . . . . ?
N4 Cu2 O8 C132 147.5(7) . . . . ?
O6 Cu2 O8 C132 55.5(7) . . . . ?
N5 Cu2 O8 C132 -132.8(7) . . . . ?
O7 Cu2 O8 C132 6.8(11) . . . . ?
O3 Cu1 N1 C1 23.8(8) . . . . ?
O1 Cu1 N1 C1 -110.9(14) . . . . ?
N2 Cu1 N1 C1 -170.3(8) . . . . ?
O4 Cu1 N1 C1 -59.4(7) . . . . ?
O2 Cu1 N1 C1 105.5(7) . . . . ?
O3 Cu1 N1 C5 -164.3(6) . . . . ?
O1 Cu1 N1 C5 61.0(15) . . . . ?
N2 Cu1 N1 C5 1.5(6) . . . . ?
O4 Cu1 N1 C5 112.4(6) . . . . ?
O2 Cu1 N1 C5 -82.7(6) . . . . ?
O3 Cu1 N2 C6 60.4(13) . . . . ?
O1 Cu1 N2 C6 -176.3(6) . . . . ?
N1 Cu1 N2 C6 -7.2(6) . . . . ?
O4 Cu1 N2 C6 -92.2(6) . . . . ?
O2 Cu1 N2 C6 104.2(6) . . . . ?
O3 Cu1 N2 C10 -111.1(11) . . . . ?
O1 Cu1 N2 C10 12.2(7) . . . . ?
N1 Cu1 N2 C10 -178.7(7) . . . . ?
O4 Cu1 N2 C10 96.3(7) . . . . ?
O2 Cu1 N2 C10 -67.3(7) . . . . ?
O5 Cu2 N5 C105 -168.0(7) . . . . ?
N4 Cu2 N5 C105 -0.7(7) . . . . ?
O6 Cu2 N5 C105 61.7(14) . . . . ?
O7 Cu2 N5 C105 110.6(7) . . . . ?
O8 Cu2 N5 C105 -85.8(7) . . . . ?
O5 Cu2 N5 C101 23.6(8) . . . . ?
N4 Cu2 N5 C101 -169.1(8) . . . . ?
O6 Cu2 N5 C101 -106.8(12) . . . . ?
O7 Cu2 N5 C101 -57.9(8) . . . . ?
O8 Cu2 N5 C101 105.7(8) . . . . ?
O5 Cu2 N4 C110 -111.8(13) . . . . ?
O6 Cu2 N4 C110 16.5(9) . . . . ?
N5 Cu2 N4 C110 -177.0(9) . . . . ?
O7 Cu2 N4 C110 99.5(9) . . . . ?
O8 Cu2 N4 C110 -63.3(9) . . . . ?
O5 Cu2 N4 C106 59.9(15) . . . . ?
O6 Cu2 N4 C106 -171.8(7) . . . . ?
N5 Cu2 N4 C106 -5.3(7) . . . . ?
O7 Cu2 N4 C106 -88.8(7) . . . . ?
O8 Cu2 N4 C106 108.4(7) . . . . ?
C5 N1 C1 C2 -0.3(13) . . . . ?
Cu1 N1 C1 C2 170.9(7) . . . . ?
N1 C1 C2 C3 -2.1(14) . . . . ?
C1 C2 C3 C4 1.9(15) . . . . ?
C2 C3 C4 C5 0.8(16) . . . . ?
C3 C4 C5 N1 -3.3(16) . . . . ?
C3 C4 C5 C6 -175.5(10) . . . . ?
C1 N1 C5 C4 3.1(13) . . . . ?
Cu1 N1 C5 C4 -169.2(8) . . . . ?
C1 N1 C5 C6 176.0(8) . . . . ?
Cu1 N1 C5 C6 3.7(9) . . . . ?
C10 N2 C6 C7 1.9(13) . . . . ?
Cu1 N2 C6 C7 -169.5(7) . . . . ?
C10 N2 C6 C5 -177.6(8) . . . . ?
Cu1 N2 C6 C5 11.0(10) . . . . ?
C4 C5 C6 N2 162.8(9) . . . . ?
N1 C5 C6 N2 -9.7(11) . . . . ?
C4 C5 C6 C7 -16.6(15) . . . . ?
N1 C5 C6 C7 170.8(8) . . . . ?
N2 C6 C7 C8 -2.3(14) . . . . ?
C5 C6 C7 C8 177.1(9) . . . . ?
C6 C7 C8 C9 -1.8(14) . . . . ?
C7 C8 C9 N3 -175.6(9) . . . . ?
C7 C8 C9 C10 5.9(13) . . . . ?
C18 N3 C9 C8 10.7(14) . . . . ?
C11 N3 C9 C8 -174.7(8) . . . . ?
C18A N3 C9 C8 29.1(18) . . . . ?
C18 N3 C9 C10 -170.8(9) . . . . ?
C11 N3 C9 C10 3.7(13) . . . . ?
C18A N3 C9 C10 -152.4(15) . . . . ?
C6 N2 C10 C9 2.5(13) . . . . ?
Cu1 N2 C10 C9 173.4(6) . . . . ?
C8 C9 C10 N2 -6.3(13) . . . . ?
N3 C9 C10 N2 175.2(8) . . . . ?
C9 N3 C11 C12 -114.5(9) . . . . ?
C18 N3 C11 C12 60.3(11) . . . . ?
C18A N3 C11 C12 40.7(17) . . . . ?
C9 N3 C11 C16 66.5(11) . . . . ?
C18 N3 C11 C16 -118.7(9) . . . . ?
C18A N3 C11 C16 -138.3(15) . . . . ?
C16 C11 C12 C13 -2.5(12) . . . . ?
N3 C11 C12 C13 178.5(7) . . . . ?
C11 C12 C13 C14 -0.5(14) . . . . ?
C17 O10 C14 C13 171.1(10) . . . . ?
C17 O10 C14 C15 -10.1(15) . . . . ?
C12 C13 C14 O10 -179.7(9) . . . . ?
C12 C13 C14 C15 1.4(15) . . . . ?
O10 C14 C15 C16 -178.2(9) . . . . ?
C13 C14 C15 C16 0.5(15) . . . . ?
C14 C15 C16 C11 -3.5(14) . . . . ?
C12 C11 C16 C15 4.5(13) . . . . ?
N3 C11 C16 C15 -176.5(8) . . . . ?
C9 N3 C18 C19 59.3(14) . . . . ?
C11 N3 C18 C19 -115.4(11) . . . . ?
C18A N3 C18 C19 -15(5) . . . . ?
C9 N3 C18 C23 -121.1(10) . . . . ?
C11 N3 C18 C23 64.2(12) . . . . ?
C18A N3 C18 C23 164(5) . . . . ?
C23 C18 C19 C20 3.1(17) . . . . ?
N3 C18 C19 C20 -177.4(10) . . . . ?
C18 C19 C20 C21 -1.8(18) . . . . ?
C19 C20 C21 C22 0.5(19) . . . . ?
C19 C20 C21 O9 -178.0(11) . . . . ?
O9 C21 C22 C23 178.1(11) . . . . ?
C20 C21 C22 C23 -0.5(19) . . . . ?
C21 C22 C23 C18 1.7(18) . . . . ?
C19 C18 C23 C22 -3.0(16) . . . . ?
N3 C18 C23 C22 177.4(10) . . . . ?
C22 C21 O9 C24 176.5(13) . . . . ?
C20 C21 O9 C24 -5(2) . . . . ?
C9 N3 C18A C19A 59(2) . . . . ?
C18 N3 C18A C19A 174(6) . . . . ?
C11 N3 C18A C19A -97(2) . . . . ?
C9 N3 C18A C23A -118.7(16) . . . . ?
C18 N3 C18A C23A -4(4) . . . . ?
C11 N3 C18A C23A 84.8(19) . . . . ?
C23A C18A C19A C20A 0.0 . . . . ?
N3 C18A C19A C20A -178(3) . . . . ?
C18A C19A C20A C21A 0.0 . . . . ?
C19A C20A C21A C22A 0.0 . . . . ?
C19A C20A C21A O9A 179(3) . . . . ?
C20A C21A C22A C23A 0.0 . . . . ?
O9A C21A C22A C23A -178(4) . . . . ?
C21A C22A C23A C18A 0.0 . . . . ?
C19A C18A C23A C22A 0.0 . . . . ?
N3 C18A C23A C22A 178(2) . . . . ?
C20A C21A O9A C24A -160(6) . . . . ?
C22A C21A O9A C24A 19(8) . . . . ?
Cu1 O4 C25 C26 28.4(14) . . . . ?
Cu1 O4 C25 C28 -156.3(7) . . . . ?
F1 C28 C25 O4 -20.9(14) . . . . ?
F3 C28 C25 O4 95.8(11) . . . . ?
F2 C28 C25 O4 -142.7(10) . . . . ?
F1 C28 C25 C26 155.2(10) . . . . ?
F3 C28 C25 C26 -88.2(11) . . . . ?
F2 C28 C25 C26 33.3(12) . . . . ?
O4 C25 C26 C27 -1.6(17) . . . . ?
C28 C25 C26 C27 -177.1(9) . . . . ?
Cu1 O1 C27 C26 -23.7(13) . . . . ?
Cu1 O1 C27 C29 159.4(7) . . . . ?
C25 C26 C27 O1 -5.0(15) . . . . ?
C25 C26 C27 C29 171.7(9) . . . . ?
O1 C27 C29 F6 -168.5(9) . . . . ?
C26 C27 C29 F6 14.3(15) . . . . ?
O1 C27 C29 F5 -46.0(12) . . . . ?
C26 C27 C29 F5 136.8(10) . . . . ?
O1 C27 C29 F4 69.5(11) . . . . ?
C26 C27 C29 F4 -107.6(10) . . . . ?
Cu1 O3 C30 C31 -22.3(14) . . . . ?
Cu1 O3 C30 C33 157.8(7) . . . . ?
F9 C33 C30 O3 -47.8(13) . . . . ?
F7 C33 C30 O3 -172.7(9) . . . . ?
F8 C33 C30 O3 69.9(11) . . . . ?
F9 C33 C30 C31 132.4(10) . . . . ?
F7 C33 C30 C31 7.4(14) . . . . ?
F8 C33 C30 C31 -110.0(10) . . . . ?
O3 C30 C31 C32 -11.8(15) . . . . ?
C33 C30 C31 C32 168.0(9) . . . . ?
Cu1 O2 C32 C31 31.3(11) . . . . ?
Cu1 O2 C32 C34 -149.7(6) . . . . ?
C30 C31 C32 O2 0.8(14) . . . . ?
C30 C31 C32 C34 -178.2(8) . . . . ?
O2 C32 C34 F11 175.5(9) . . . . ?
C31 C32 C34 F11 -5.4(14) . . . . ?
O2 C32 C34 F12 53.5(11) . . . . ?
C31 C32 C34 F12 -127.4(9) . . . . ?
O2 C32 C34 F10 -62.3(11) . . . . ?
C31 C32 C34 F10 116.8(9) . . . . ?
C105 N5 C101 C102 1.7(14) . . . . ?
Cu2 N5 C101 C102 169.7(7) . . . . ?
N5 C101 C102 C103 -3.4(15) . . . . ?
C101 C102 C103 C104 3.1(16) . . . . ?
C102 C103 C104 C105 -1.3(15) . . . . ?
C101 N5 C105 C104 0.3(14) . . . . ?
Cu2 N5 C105 C104 -168.9(7) . . . . ?
C101 N5 C105 C106 175.4(8) . . . . ?
Cu2 N5 C105 C106 6.2(11) . . . . ?
C103 C104 C105 N5 -0.5(14) . . . . ?
C103 C104 C105 C106 -175.2(9) . . . . ?
C110 N4 C106 C107 3.3(14) . . . . ?
Cu2 N4 C106 C107 -169.1(7) . . . . ?
C110 N4 C106 C105 -177.5(9) . . . . ?
Cu2 N4 C106 C105 10.1(11) . . . . ?
N5 C105 C106 N4 -10.9(13) . . . . ?
C104 C105 C106 N4 164.1(9) . . . . ?
N5 C105 C106 C107 168.2(9) . . . . ?
C104 C105 C106 C107 -16.8(16) . . . . ?
N4 C106 C107 C108 -4.8(14) . . . . ?
C105 C106 C107 C108 176.1(10) . . . . ?
C106 C107 C108 C109 0.7(16) . . . . ?
C18' N6 C109 C110 -167.6(15) . . . . ?
C111 N6 C109 C110 3.6(15) . . . . ?
C118 N6 C109 C110 -156.4(16) . . . . ?
C18' N6 C109 C108 13.8(19) . . . . ?
C111 N6 C109 C108 -175.0(9) . . . . ?
C118 N6 C109 C108 25.0(19) . . . . ?
C107 C108 C109 N6 -176.7(10) . . . . ?
C107 C108 C109 C110 4.5(15) . . . . ?
C106 N4 C110 C109 2.5(16) . . . . ?
Cu2 N4 C110 C109 173.7(8) . . . . ?
N6 C109 C110 N4 174.9(9) . . . . ?
C108 C109 C110 N4 -6.4(15) . . . . ?
C109 N6 C111 C186 64.0(13) . . . . ?
C18' N6 C111 C186 -123.9(15) . . . . ?
C118 N6 C111 C186 -136.6(16) . . . . ?
C109 N6 C111 C112 -113.5(11) . . . . ?
C18' N6 C111 C112 58.6(16) . . . . ?
C118 N6 C111 C112 45.9(18) . . . . ?
C186 C111 C112 C113 0.4(15) . . . . ?
N6 C111 C112 C113 177.9(9) . . . . ?
C111 C112 C113 C114 -1.0(15) . . . . ?
C186 C115 C114 O11 178.6(10) . . . . ?
C186 C115 C114 C113 -2.0(17) . . . . ?
C117 O11 C114 C115 -6.6(16) . . . . ?
C117 O11 C114 C113 174.0(9) . . . . ?
C112 C113 C114 C115 1.7(15) . . . . ?
C112 C113 C114 O11 -178.7(9) . . . . ?
C112 C111 C186 C115 -0.5(16) . . . . ?
N6 C111 C186 C115 -178.1(9) . . . . ?
C114 C115 C186 C111 1.4(17) . . . . ?
C109 N6 C118 C119 66(3) . . . . ?
C18' N6 C118 C119 -161(12) . . . . ?
C111 N6 C118 C119 -94(3) . . . . ?
C109 N6 C118 C123 -116(2) . . . . ?
C18' N6 C118 C123 16(8) . . . . ?
C111 N6 C118 C123 83(3) . . . . ?
C123 C118 C119 C120 5(4) . . . . ?
N6 C118 C119 C120 -178(2) . . . . ?
C118 C119 C120 C121 -8(3) . . . . ?
C119 C120 C121 C122 12(3) . . . . ?
C119 C120 C121 O12 -176.8(18) . . . . ?
C120 C121 C122 C123 -12(3) . . . . ?
O12 C121 C122 C123 177(2) . . . . ?
C119 C118 C123 C122 -6(4) . . . . ?
N6 C118 C123 C122 177(2) . . . . ?
C121 C122 C123 C118 9(4) . . . . ?
C122 C121 O12 C124 -13(4) . . . . ?
C120 C121 O12 C124 176(2) . . . . ?
C109 N6 C18' C19' 58(3) . . . . ?
C111 N6 C18' C19' -114(2) . . . . ?
C118 N6 C18' C19' 5(8) . . . . ?
C109 N6 C18' C23' -114.2(19) . . . . ?
C111 N6 C18' C23' 74(2) . . . . ?
C118 N6 C18' C23' -167(12) . . . . ?
C23' C18' C19' C20' -8(4) . . . . ?
N6 C18' C19' C20' -180(2) . . . . ?
C18' C19' C20' C21' 7(3) . . . . ?
C19' C20' C21' C22' -3(3) . . . . ?
C19' C20' C21' O12' 174.4(18) . . . . ?
C20' C21' C22' C23' 0(3) . . . . ?
O12' C21' C22' C23' -177.9(16) . . . . ?
C19' C18' C23' C22' 5(4) . . . . ?
N6 C18' C23' C22' 177.2(18) . . . . ?
C21' C22' C23' C18' 0(3) . . . . ?
C20' C21' O12' C24' 10(4) . . . . ?
C22' C21' O12' C24' -173(2) . . . . ?
Cu2 O7 C125 C126 29.6(14) . . . . ?
Cu2 O7 C125 C128 -150.9(6) . . . . ?
F15 C128 C125 O7 41.6(15) . . . . ?
F13 C128 C125 O7 -78.6(14) . . . . ?
F14 C128 C125 O7 161.3(11) . . . . ?
F15 C128 C125 C126 -138.9(14) . . . . ?
F13 C128 C125 C126 100.9(14) . . . . ?
F14 C128 C125 C126 -19.2(15) . . . . ?
O7 C125 C126 C127 -2.1(17) . . . . ?
C128 C125 C126 C127 178.5(9) . . . . ?
Cu2 O6 C127 C126 -14.2(14) . . . . ?
Cu2 O6 C127 C129 163.5(6) . . . . ?
C125 C126 C127 O6 -10.0(16) . . . . ?
C125 C126 C127 C129 172.4(9) . . . . ?
O6 C127 C129 F18 -62.9(11) . . . . ?
C126 C127 C129 F18 115.0(10) . . . . ?
O6 C127 C129 F17 55.8(12) . . . . ?
C126 C127 C129 F17 -126.3(10) . . . . ?
O6 C127 C129 F16 177.2(8) . . . . ?
C126 C127 C129 F16 -4.9(13) . . . . ?
Cu2 O5 C130 C131 -22.7(15) . . . . ?
Cu2 O5 C130 C133 154.5(6) . . . . ?
O5 C130 C131 C132 -14.9(17) . . . . ?
C133 C130 C131 C132 168.1(10) . . . . ?
Cu2 O8 C132 C131 28.1(14) . . . . ?
Cu2 O8 C132 C134 -147.8(7) . . . . ?
C130 C131 C132 O8 6.5(18) . . . . ?
C130 C131 C132 C134 -177.6(10) . . . . ?
F23 C134 C132 O8 173.5(14) . . . . ?
F22 C134 C132 O8 47.0(17) . . . . ?
F24 C134 C132 O8 -56.8(15) . . . . ?
F23 C134 C132 C131 -3.0(18) . . . . ?
F22 C134 C132 C131 -129.4(15) . . . . ?
F24 C134 C132 C131 126.7(13) . . . . ?
O5 C130 C133 F20 -167.5(9) . . . . ?
C131 C130 C133 F20 10.0(15) . . . . ?
O5 C130 C133 F21 71.5(11) . . . . ?
C131 C130 C133 F21 -111.0(10) . . . . ?
O5 C130 C133 F19 -45.1(11) . . . . ?
C131 C130 C133 F19 132.4(10) . . . . ?
